data_7005226
loop_
_publ_author_name
'Ronson, Tanya K.'
'Adams, Harry'
'Harding, Lindsay P.'
'Pope, Simon J. A.'
'Sykes, Daniel'
'Faulkner, Stephen'
'Ward, Michael D.'

_publ_section_title
;
 Polynuclear lanthanide complexes of a series of bridging ligands
 containing two tridentate N,N',O-donor units: structures and
 luminescence properties.
;
_journal_issue 10
_journal_name_full 'Dalton transactions (Cambridge, England : 2003)'
_journal_page_first 1006
_journal_page_last 1022
_journal_paper_doi 10.1039/b618258e
_journal_year 2007
_chemical_formula_sum 'C102 H114 Cl6 N24 Nd2 O30'
_chemical_formula_weight 2657.35
_chemical_name_systematic
;
?
;
_space_group_IT_number 176
_symmetry_cell_setting hexagonal
_symmetry_space_group_name_Hall '-P 6c'
_symmetry_space_group_name_H-M 'P 63/m'
_atom_sites_solution_hydrogens geom
_atom_sites_solution_primary direct
_atom_sites_solution_secondary difmap
_audit_creation_method SHELXL-97
_cell_angle_alpha 90.00
_cell_angle_beta 90.00
_cell_angle_gamma 120.00
_cell_formula_units_Z 2
_cell_length_a 13.6489(7)
_cell_length_b 13.6489(7)
_cell_length_c 40.211(4)
_cell_measurement_reflns_used 9792
_cell_measurement_temperature 150(2)
_cell_measurement_theta_max 27.45
_cell_measurement_theta_min 2.66
_cell_volume 6487.4(8)
_computing_cell_refinement 'Bruker SMART'
_computing_data_collection 'Bruker SMART'
_computing_data_reduction 'Bruker SAINT'
_computing_molecular_graphics 'Bruker SHELXTL'
_computing_publication_material 'Bruker SHELXTL'
_computing_structure_refinement 'SHELXL-97 (Sheldrick, 1997)'
_computing_structure_solution 'SHELXS-97 (Sheldrick, 1990)'
_diffrn_ambient_temperature 150(2)
_diffrn_measured_fraction_theta_full 0.999
_diffrn_measured_fraction_theta_max 0.999
_diffrn_measurement_device_type 'Bruker SMART 4000 CCDarea detector'
_diffrn_measurement_method 'phi and omega scans'
_diffrn_radiation_monochromator graphite
_diffrn_radiation_source 'fine-focus sealed tube'
_diffrn_radiation_type MoK\a
_diffrn_radiation_wavelength 0.71073
_diffrn_reflns_av_R_equivalents 0.0589
_diffrn_reflns_av_sigmaI/netI 0.0144
_diffrn_reflns_limit_h_max 17
_diffrn_reflns_limit_h_min -17
_diffrn_reflns_limit_k_max 17
_diffrn_reflns_limit_k_min -17
_diffrn_reflns_limit_l_max 52
_diffrn_reflns_limit_l_min -51
_diffrn_reflns_number 187247
_diffrn_reflns_theta_full 27.51
_diffrn_reflns_theta_max 27.51
_diffrn_reflns_theta_min 1.01
_exptl_absorpt_coefficient_mu 0.991
_exptl_absorpt_correction_T_max 0.9614
_exptl_absorpt_correction_T_min 0.8417
_exptl_absorpt_correction_type multi-scan
_exptl_absorpt_process_details sadabs
_exptl_crystal_colour 'pale purple'
_exptl_crystal_density_diffrn 1.360
_exptl_crystal_density_method 'not measured'
_exptl_crystal_description block
_exptl_crystal_F_000 2712
_exptl_crystal_size_max 0.18
_exptl_crystal_size_mid 0.18
_exptl_crystal_size_min 0.04
_refine_diff_density_max 3.822
_refine_diff_density_min -1.723
_refine_diff_density_rms 0.209
_refine_ls_extinction_method none
_refine_ls_goodness_of_fit_ref 1.090
_refine_ls_hydrogen_treatment constr
_refine_ls_matrix_type full
_refine_ls_number_parameters 261
_refine_ls_number_reflns 5063
_refine_ls_number_restraints 10
_refine_ls_restrained_S_all 1.098
_refine_ls_R_factor_all 0.0793
_refine_ls_R_factor_gt 0.0744
_refine_ls_shift/su_max 0.001
_refine_ls_shift/su_mean 0.000
_refine_ls_structure_factor_coef Fsqd
_refine_ls_weighting_details 'calc w=1/[\s^2^(Fo^2^)+(0.1330P)^2^+41.1600P] where P=(Fo^2^+2Fc^2^)/3'
_refine_ls_weighting_scheme calc
_refine_ls_wR_factor_gt 0.2238
_refine_ls_wR_factor_ref 0.2298
_reflns_number_gt 4730
_reflns_number_total 5063
_reflns_threshold_expression >2sigma(I)
_cod_data_source_file b618258e.txt
_cod_data_source_block imw477
_cod_original_sg_symbol_H-M P6(3)/m
_cod_database_code 7005226

loop_
_symmetry_equiv_pos_as_xyz
'x, y, z'
'-y, x-y, z'
'-x+y, -x, z'
'-x, -y, z+1/2'
'y, -x+y, z+1/2'
'x-y, x, z+1/2'
'-x, -y, -z'
'y, -x+y, -z'
'x-y, x, -z'
'x, y, -z-1/2'
'-y, x-y, -z-1/2'
'-x+y, -x, -z-1/2'

loop_
_atom_site_label
_atom_site_type_symbol
_atom_site_fract_x
_atom_site_fract_y
_atom_site_fract_z
_atom_site_U_iso_or_equiv
_atom_site_adp_type
_atom_site_occupancy
_atom_site_symmetry_multiplicity
_atom_site_calc_flag
_atom_site_refinement_flags
_atom_site_disorder_assembly
_atom_site_disorder_group
Nd1 Nd 0.0000 0.0000 0.397370(11) 0.01588(19) Uani 1 3 d S . .
O1 O -0.0460(4) 0.1079(4) 0.43537(10) 0.0224(9) Uani 1 1 d . . .
N1 N 0.2331(5) 0.0444(5) 0.33841(14) 0.0274(12) Uani 1 1 d . . .
N2 N 0.1806(4) 0.0883(5) 0.35650(11) 0.0185(9) Uani 1 1 d . . .
N3 N 0.1312(5) 0.2181(5) 0.39722(12) 0.0230(12) Uani 1 1 d . . .
N4 N -0.0799(5) 0.2530(5) 0.43660(13) 0.0237(11) Uani 1 1 d . . .
C1 C 0.1771(9) -0.1466(7) 0.26703(18) 0.046(2) Uani 1 1 d . . .
H1 H 0.1770 -0.2060 0.2784 0.056 Uiso 1 1 calc R . .
C2 C 0.1772(6) -0.0594(6) 0.28491(14) 0.0229(13) Uani 1 1 d . . .
C3 C 0.1740(8) 0.0274(7) 0.26740(18) 0.0390(19) Uani 1 1 d . . .
H3 H 0.1718 0.0853 0.2789 0.047 Uiso 1 1 calc R . .
C4 C 0.1712(6) -0.0641(6) 0.32257(16) 0.0245(13) Uani 1 1 d . . .
H4A H 0.0926 -0.0991 0.3293 0.029 Uiso 1 1 calc R . .
H4B H 0.2004 -0.1118 0.3304 0.029 Uiso 1 1 calc R . .
C5 C 0.3445(7) 0.1192(7) 0.33469(19) 0.0351(17) Uani 1 1 d . . .
H5 H 0.3964 0.1067 0.3232 0.042 Uiso 1 1 calc R . .
C6 C 0.3676(7) 0.2188(7) 0.35121(18) 0.0343(18) Uani 1 1 d . . .
H6 H 0.4364 0.2859 0.3528 0.041 Uiso 1 1 calc R . .
C7 C 0.2657(6) 0.1945(6) 0.36444(17) 0.0254(14) Uani 1 1 d . . .
C8 C 0.2371(6) 0.2679(6) 0.38417(15) 0.0219(13) Uani 1 1 d . . .
C9 C 0.3166(6) 0.3808(6) 0.38940(17) 0.0284(14) Uani 1 1 d . . .
H9 H 0.3879 0.4128 0.3797 0.034 Uiso 1 1 calc R . .
C10 C 0.2866(7) 0.4460(6) 0.40993(18) 0.0318(16) Uani 1 1 d . . .
H10 H 0.3380 0.5217 0.4142 0.038 Uiso 1 1 calc R . .
C11 C 0.1802(6) 0.3947(6) 0.42325(17) 0.0277(15) Uani 1 1 d . . .
H11 H 0.1592 0.4353 0.4373 0.033 Uiso 1 1 calc R . .
C12 C 0.1030(6) 0.2818(6) 0.41594(16) 0.0230(13) Uani 1 1 d . . .
C13 C -0.0150(6) 0.2103(5) 0.43002(14) 0.0203(12) Uani 1 1 d . . .
C14 C -0.0646(6) 0.3621(6) 0.42405(18) 0.0287(15) Uani 1 1 d . . .
H14A H -0.1305 0.3482 0.4112 0.034 Uiso 1 1 calc R . .
H14B H 0.0008 0.3972 0.4095 0.034 Uiso 1 1 calc R . .
C15 C -0.0481(6) 0.4428(6) 0.4529(2) 0.0311(15) Uani 1 1 d . . .
H15A H -0.1148 0.4102 0.4665 0.047 Uiso 1 1 calc R . .
H15B H -0.0350 0.5138 0.4441 0.047 Uiso 1 1 calc R . .
H15C H 0.0157 0.4549 0.4660 0.047 Uiso 1 1 calc R . .
C16 C -0.1877(6) 0.1798(6) 0.45349(17) 0.0263(13) Uani 1 1 d . . .
H16A H -0.2242 0.1060 0.4430 0.032 Uiso 1 1 calc R . .
H16B H -0.2368 0.2117 0.4508 0.032 Uiso 1 1 calc R . .
C17 C -0.1739(7) 0.1656(7) 0.49042(17) 0.0326(14) Uani 1 1 d . . .
H17A H -0.1325 0.1263 0.4933 0.049 Uiso 1 1 calc R . .
H17B H -0.2471 0.1228 0.5005 0.049 Uiso 1 1 calc R . .
H17C H -0.1332 0.2387 0.5007 0.049 Uiso 1 1 calc R . .
Cl1 Cl 0.6667 0.3333 0.51434(6) 0.0179(4) Uani 1 3 d S . .
O2 O 0.6667 0.3333 0.4781(2) 0.0342(18) Uani 1 3 d S . .
O3 O 0.7813(4) 0.3914(5) 0.52603(12) 0.0296(10) Uani 1 1 d . . .
Cl3 Cl 0.4114(6) 0.6297(6) 0.34044(15) 0.0479(17) Uani 0.33 1 d PD A -1
O7 O 0.467(2) 0.7270(18) 0.3207(6) 0.069(6) Uiso 0.33 1 d PD A -1
O8 O 0.337(2) 0.5290(19) 0.3242(7) 0.084(8) Uiso 0.33 1 d PD A -1
O9 O 0.506(2) 0.627(3) 0.3554(7) 0.080 Uiso 0.33 1 d PD A -1
O10 O 0.343(2) 0.646(2) 0.3632(3) 0.034(4) Uiso 0.33 1 d PD A -1
Cl2 Cl 0.6667 0.3333 0.3657(3) 0.067(2) Uiso 0.522(11) 3 d SPDU . 1
O4 O 0.624(2) 0.400(2) 0.3454(5) 0.101(6) Uiso 0.522(11) 1 d PDU . 1
O5 O 0.6667 0.3333 0.3999(5) 0.126(15) Uiso 0.522(11) 3 d SPD . 1
Cl2' Cl 0.6667 0.3333 0.3444(3) 0.070(2) Uiso 0.478(11) 3 d SPDU . 2
O4' O 0.623(2) 0.4024(19) 0.3601(5) 0.086(5) Uiso 0.478(11) 1 d PDU . 2
O5' O 0.6667 0.3333 0.3109(5) 0.078(9) Uiso 0.478(11) 3 d SPD . 2

loop_
_atom_site_aniso_label
_atom_site_aniso_U_11
_atom_site_aniso_U_22
_atom_site_aniso_U_33
_atom_site_aniso_U_23
_atom_site_aniso_U_13
_atom_site_aniso_U_12
Nd1 0.0179(2) 0.0179(2) 0.0118(3) 0.000 0.000 0.00897(11)
O1 0.028(2) 0.024(2) 0.0160(19) -0.0013(16) 0.0037(17) 0.0139(19)
N1 0.030(3) 0.036(3) 0.020(3) -0.004(2) 0.000(2) 0.019(3)
N2 0.025(2) 0.023(3) 0.0106(19) 0.001(2) 0.0032(17) 0.014(3)
N3 0.029(3) 0.022(3) 0.013(2) 0.0011(18) 0.0016(19) 0.008(2)
N4 0.024(3) 0.023(3) 0.025(3) 0.003(2) 0.005(2) 0.013(2)
C1 0.101(8) 0.041(5) 0.027(4) -0.001(3) -0.009(4) 0.058(6)
C2 0.030(3) 0.035(4) 0.010(3) 0.001(2) 0.003(2) 0.021(3)
C3 0.068(6) 0.037(4) 0.023(4) -0.002(3) -0.001(3) 0.035(4)
C4 0.032(4) 0.026(3) 0.018(3) -0.001(2) 0.000(3) 0.016(3)
C5 0.029(4) 0.044(5) 0.033(4) -0.008(3) 0.003(3) 0.020(4)
C6 0.019(3) 0.041(4) 0.034(4) -0.012(3) 0.005(3) 0.008(3)
C7 0.019(3) 0.035(4) 0.023(3) -0.003(3) -0.001(2) 0.014(3)
C8 0.022(3) 0.029(3) 0.017(3) 0.003(2) -0.002(2) 0.015(3)
C9 0.018(3) 0.035(4) 0.026(3) 0.003(3) 0.003(3) 0.009(3)
C10 0.034(4) 0.027(4) 0.028(3) 0.001(3) 0.000(3) 0.011(3)
C11 0.034(4) 0.020(3) 0.025(3) -0.001(2) 0.001(3) 0.010(3)
C12 0.020(3) 0.032(3) 0.018(3) -0.002(2) -0.003(2) 0.015(3)
C13 0.019(3) 0.017(3) 0.019(3) -0.001(2) -0.001(2) 0.005(2)
C14 0.025(3) 0.029(3) 0.036(4) 0.009(3) 0.004(3) 0.016(3)
C15 0.030(4) 0.022(3) 0.041(4) 0.002(3) 0.009(3) 0.012(3)
C16 0.021(3) 0.021(3) 0.036(3) -0.003(3) 0.008(3) 0.010(2)
C17 0.031(4) 0.032(4) 0.030(3) -0.007(3) 0.009(3) 0.012(3)
Cl1 0.0155(6) 0.0155(6) 0.0226(11) 0.000 0.000 0.0078(3)
O2 0.039(3) 0.039(3) 0.025(4) 0.000 0.000 0.0195(14)
O3 0.020(2) 0.027(3) 0.037(2) -0.003(2) -0.0066(18) 0.008(2)
Cl3 0.058(4) 0.052(4) 0.028(3) -0.002(2) -0.001(3) 0.023(4)

loop_
_atom_type_symbol
_atom_type_description
_atom_type_scat_dispersion_real
_atom_type_scat_dispersion_imag
_atom_type_scat_source
C C 0.0033 0.0016 'International Tables Vol C Tables 4.2.6.8 and 6.1.1.4'
H H 0.0000 0.0000 'International Tables Vol C Tables 4.2.6.8 and 6.1.1.4'
N N 0.0061 0.0033 'International Tables Vol C Tables 4.2.6.8 and 6.1.1.4'
O O 0.0106 0.0060 'International Tables Vol C Tables 4.2.6.8 and 6.1.1.4'
Cl Cl 0.1484 0.1585 'International Tables Vol C Tables 4.2.6.8 and 6.1.1.4'
Nd Nd -0.1943 3.0179 'International Tables Vol C Tables 4.2.6.8 and 6.1.1.4'

loop_
_geom_angle_atom_site_label_1
_geom_angle_atom_site_label_2
_geom_angle_atom_site_label_3
_geom_angle
_geom_angle_site_symmetry_1
_geom_angle_site_symmetry_3
_geom_angle_publ_flag
O1 Nd1 O1 84.17(16) 3 2 ?
O1 Nd1 O1 84.17(16) 3 . ?
O1 Nd1 O1 84.17(16) 2 . ?
O1 Nd1 N3 140.40(15) 3 2 ?
O1 Nd1 N3 62.75(16) 2 2 ?
O1 Nd1 N3 72.04(17) . 2 ?
O1 Nd1 N3 72.04(17) 3 . ?
O1 Nd1 N3 140.40(15) 2 . ?
O1 Nd1 N3 62.75(16) . . ?
N3 Nd1 N3 120.000(1) 2 . ?
O1 Nd1 N3 62.75(16) 3 3 ?
O1 Nd1 N3 72.04(17) 2 3 ?
O1 Nd1 N3 140.40(15) . 3 ?
N3 Nd1 N3 119.999(3) 2 3 ?
N3 Nd1 N3 119.999(3) . 3 ?
O1 Nd1 N2 124.91(17) 3 3 ?
O1 Nd1 N2 77.72(15) 2 3 ?
O1 Nd1 N2 143.08(18) . 3 ?
N3 Nd1 N2 71.08(18) 2 3 ?
N3 Nd1 N2 141.88(15) . 3 ?
N3 Nd1 N2 62.19(18) 3 3 ?
O1 Nd1 N2 77.72(15) 3 . ?
O1 Nd1 N2 143.08(18) 2 . ?
O1 Nd1 N2 124.91(17) . . ?
N3 Nd1 N2 141.88(15) 2 . ?
N3 Nd1 N2 62.19(18) . . ?
N3 Nd1 N2 71.08(18) 3 . ?
N2 Nd1 N2 86.66(15) 3 . ?
O1 Nd1 N2 143.08(18) 3 2 ?
O1 Nd1 N2 124.91(17) 2 2 ?
O1 Nd1 N2 77.72(15) . 2 ?
N3 Nd1 N2 62.19(18) 2 2 ?
N3 Nd1 N2 71.08(18) . 2 ?
N3 Nd1 N2 141.88(15) 3 2 ?
N2 Nd1 N2 86.66(15) 3 2 ?
N2 Nd1 N2 86.66(15) . 2 ?
C13 O1 Nd1 121.6(4) . . ?
C5 N1 N2 111.7(6) . . ?
C5 N1 C4 126.1(6) . . ?
N2 N1 C4 121.8(6) . . ?
N1 N2 C7 103.7(5) . . ?
N1 N2 Nd1 134.3(5) . . ?
C7 N2 Nd1 115.7(4) . . ?
C12 N3 C8 118.1(6) . . ?
C12 N3 Nd1 118.9(4) . . ?
C8 N3 Nd1 121.7(4) . . ?
C13 N4 C16 117.5(5) . . ?
C13 N4 C14 126.2(6) . . ?
C16 N4 C14 115.5(5) . . ?
C1 C1 C2 121.2(4) 10_556 . ?
C1 C1 H1 119.4 10_556 . ?
C2 C1 H1 119.4 . . ?
C1 C2 C3 118.6(6) . . ?
C1 C2 C4 120.3(6) . . ?
C3 C2 C4 121.0(6) . . ?
C2 C3 C3 120.2(4) . 10_556 ?
C2 C3 H3 119.9 . . ?
C3 C3 H3 119.9 10_556 . ?
N1 C4 C2 114.1(6) . . ?
N1 C4 H4A 108.7 . . ?
C2 C4 H4A 108.7 . . ?
N1 C4 H4B 108.7 . . ?
C2 C4 H4B 108.7 . . ?
H4A C4 H4B 107.6 . . ?
N1 C5 C6 107.7(6) . . ?
N1 C5 H5 126.2 . . ?
C6 C5 H5 126.2 . . ?
C7 C6 C5 104.0(7) . . ?
C7 C6 H6 128.0 . . ?
C5 C6 H6 128.0 . . ?
N2 C7 C6 112.9(6) . . ?
N2 C7 C8 118.2(6) . . ?
C6 C7 C8 128.9(7) . . ?
N3 C8 C9 122.9(6) . . ?
N3 C8 C7 116.4(6) . . ?
C9 C8 C7 120.7(6) . . ?
C8 C9 C10 118.4(6) . . ?
C8 C9 H9 120.8 . . ?
C10 C9 H9 120.8 . . ?
C11 C10 C9 118.3(7) . . ?
C11 C10 H10 120.9 . . ?
C9 C10 H10 120.9 . . ?
C10 C11 C12 120.3(7) . . ?
C10 C11 H11 119.8 . . ?
C12 C11 H11 119.8 . . ?
N3 C12 C11 122.0(6) . . ?
N3 C12 C13 110.4(6) . . ?
C11 C12 C13 127.3(6) . . ?
O1 C13 N4 122.2(6) . . ?
O1 C13 C12 116.0(6) . . ?
N4 C13 C12 121.8(6) . . ?
N4 C14 C15 111.1(6) . . ?
N4 C14 H14A 109.4 . . ?
C15 C14 H14A 109.4 . . ?
N4 C14 H14B 109.4 . . ?
C15 C14 H14B 109.4 . . ?
H14A C14 H14B 108.0 . . ?
C14 C15 H15A 109.5 . . ?
C14 C15 H15B 109.5 . . ?
H15A C15 H15B 109.5 . . ?
C14 C15 H15C 109.5 . . ?
H15A C15 H15C 109.5 . . ?
H15B C15 H15C 109.5 . . ?
N4 C16 C17 113.1(6) . . ?
N4 C16 H16A 109.0 . . ?
C17 C16 H16A 109.0 . . ?
N4 C16 H16B 109.0 . . ?
C17 C16 H16B 109.0 . . ?
H16A C16 H16B 107.8 . . ?
C16 C17 H17A 109.5 . . ?
C16 C17 H17B 109.5 . . ?
H17A C17 H17B 109.5 . . ?
C16 C17 H17C 109.5 . . ?
H17A C17 H17C 109.5 . . ?
H17B C17 H17C 109.5 . . ?
O3 Cl1 O3 109.8(2) 3_665 . ?
O3 Cl1 O3 109.8(2) 3_665 2_655 ?
O3 Cl1 O3 109.8(2) . 2_655 ?
O3 Cl1 O2 109.1(2) 3_665 . ?
O3 Cl1 O2 109.1(2) . . ?
O3 Cl1 O2 109.1(2) 2_655 . ?
O8 Cl3 O7 116.7(16) . . ?
O8 Cl3 O10 104.1(18) . . ?
O7 Cl3 O10 107.9(15) . . ?
O8 Cl3 O9 112.9(18) . . ?
O7 Cl3 O9 101.4(17) . . ?
O10 Cl3 O9 114.2(14) . . ?
O5 Cl2 O4 122.0(10) . 2_655 ?
O5 Cl2 O4 122.0(10) . 3_665 ?
O4 Cl2 O4 94.6(13) 2_655 3_665 ?
O5 Cl2 O4 122.0(10) . . ?
O4 Cl2 O4 94.6(13) 2_655 . ?
O4 Cl2 O4 94.6(13) 3_665 . ?
O5' Cl2' O4' 115.2(10) . 3_665 ?
O5' Cl2' O4' 115.2(10) . 2_655 ?
O4' Cl2' O4' 103.1(12) 3_665 2_655 ?
O5' Cl2' O4' 115.2(10) . . ?
O4' Cl2' O4' 103.1(12) 3_665 . ?
O4' Cl2' O4' 103.1(12) 2_655 . ?

loop_
_geom_bond_atom_site_label_1
_geom_bond_atom_site_label_2
_geom_bond_distance
_geom_bond_site_symmetry_2
_geom_bond_publ_flag
Nd1 O1 2.413(4) 3 ?
Nd1 O1 2.413(4) 2 ?
Nd1 O1 2.413(4) . ?
Nd1 N3 2.596(6) 2 ?
Nd1 N3 2.596(6) . ?
Nd1 N3 2.596(6) 3 ?
Nd1 N2 2.694(5) 3 ?
Nd1 N2 2.694(5) . ?
Nd1 N2 2.694(5) 2 ?
O1 C13 1.259(8) . ?
N1 C5 1.350(10) . ?
N1 N2 1.353(8) . ?
N1 C4 1.435(9) . ?
N2 C7 1.368(9) . ?
N3 C12 1.344(9) . ?
N3 C8 1.358(8) . ?
N4 C13 1.308(9) . ?
N4 C16 1.468(9) . ?
N4 C14 1.485(9) . ?
C1 C1 1.369(14) 10_556 ?
C1 C2 1.389(9) . ?
C1 H1 0.9300 . ?
C2 C3 1.398(10) . ?
C2 C4 1.516(8) . ?
C3 C3 1.399(14) 10_556 ?
C3 H3 0.9300 . ?
C4 H4A 0.9700 . ?
C4 H4B 0.9700 . ?
C5 C6 1.400(11) . ?
C5 H5 0.9300 . ?
C6 C7 1.366(10) . ?
C6 H6 0.9300 . ?
C7 C8 1.476(9) . ?
C8 C9 1.387(10) . ?
C9 C10 1.416(11) . ?
C9 H9 0.9300 . ?
C10 C11 1.367(10) . ?
C10 H10 0.9300 . ?
C11 C12 1.396(10) . ?
C11 H11 0.9300 . ?
C12 C13 1.515(9) . ?
C14 C15 1.536(10) . ?
C14 H14A 0.9700 . ?
C14 H14B 0.9700 . ?
C15 H15A 0.9600 . ?
C15 H15B 0.9600 . ?
C15 H15C 0.9600 . ?
C16 C17 1.521(10) . ?
C16 H16A 0.9700 . ?
C16 H16B 0.9700 . ?
C17 H17A 0.9600 . ?
C17 H17B 0.9600 . ?
C17 H17C 0.9600 . ?
Cl1 O3 1.434(4) 3_665 ?
Cl1 O3 1.434(4) . ?
Cl1 O3 1.434(4) 2_655 ?
Cl1 O2 1.458(9) . ?
Cl3 O8 1.398(17) . ?
Cl3 O7 1.401(17) . ?
Cl3 O10 1.405(13) . ?
Cl3 O9 1.440(18) . ?
Cl2 O5 1.375(19) . ?
Cl2 O4 1.537(16) 2_655 ?
Cl2 O4 1.537(16) 3_665 ?
Cl2 O4 1.537(16) . ?
Cl2' O5' 1.349(18) . ?
Cl2' O4' 1.482(16) 3_665 ?
Cl2' O4' 1.482(16) 2_655 ?
Cl2' O4' 1.482(16) . ?

loop_
_geom_torsion_atom_site_label_1
_geom_torsion_atom_site_label_2
_geom_torsion_atom_site_label_3
_geom_torsion_atom_site_label_4
_geom_torsion
_geom_torsion_site_symmetry_1
_geom_torsion_site_symmetry_2
_geom_torsion_site_symmetry_3
_geom_torsion_site_symmetry_4
_geom_torsion_publ_flag
O1 Nd1 O1 C13 97.3(6) 3 . . . ?
O1 Nd1 O1 C13 -178.0(5) 2 . . . ?
N3 Nd1 O1 C13 -114.8(5) 2 . . . ?
N3 Nd1 O1 C13 24.5(5) . . . . ?
N3 Nd1 O1 C13 129.5(5) 3 . . . ?
N2 Nd1 O1 C13 -117.5(5) 3 . . . ?
N2 Nd1 O1 C13 26.7(5) . . . . ?
N2 Nd1 O1 C13 -50.4(5) 2 . . . ?
C5 N1 N2 C7 -1.0(7) . . . . ?
C4 N1 N2 C7 -174.5(6) . . . . ?
C5 N1 N2 Nd1 -150.7(5) . . . . ?
C4 N1 N2 Nd1 35.8(8) . . . . ?
O1 Nd1 N2 N1 91.6(5) 3 . . . ?
O1 Nd1 N2 N1 29.1(6) 2 . . . ?
O1 Nd1 N2 N1 165.4(5) . . . . ?
N3 Nd1 N2 N1 -88.3(6) 2 . . . ?
N3 Nd1 N2 N1 167.6(6) . . . . ?
N3 Nd1 N2 N1 26.5(5) 3 . . . ?
N2 Nd1 N2 N1 -35.3(6) 3 . . . ?
N2 Nd1 N2 N1 -122.1(5) 2 . . . ?
O1 Nd1 N2 C7 -55.5(5) 3 . . . ?
O1 Nd1 N2 C7 -117.9(5) 2 . . . ?
O1 Nd1 N2 C7 18.4(5) . . . . ?
N3 Nd1 N2 C7 124.6(5) 2 . . . ?
N3 Nd1 N2 C7 20.5(4) . . . . ?
N3 Nd1 N2 C7 -120.6(5) 3 . . . ?
N2 Nd1 N2 C7 177.7(5) 3 . . . ?
N2 Nd1 N2 C7 90.9(6) 2 . . . ?
O1 Nd1 N3 C12 -98.3(5) 3 . . . ?
O1 Nd1 N3 C12 -42.3(6) 2 . . . ?
O1 Nd1 N3 C12 -5.6(4) . . . . ?
N3 Nd1 N3 C12 40.1(6) 2 . . . ?
N3 Nd1 N3 C12 -140.3(4) 3 . . . ?
N2 Nd1 N3 C12 137.5(4) 3 . . . ?
N2 Nd1 N3 C12 176.4(5) . . . . ?
N2 Nd1 N3 C12 80.0(5) 2 . . . ?
O1 Nd1 N3 C8 68.7(4) 3 . . . ?
O1 Nd1 N3 C8 124.7(4) 2 . . . ?
O1 Nd1 N3 C8 161.4(5) . . . . ?
N3 Nd1 N3 C8 -152.8(4) 2 . . . ?
N3 Nd1 N3 C8 26.7(6) 3 . . . ?
N2 Nd1 N3 C8 -55.4(6) 3 . . . ?
N2 Nd1 N3 C8 -16.6(4) . . . . ?
N2 Nd1 N3 C8 -113.0(5) 2 . . . ?
C1 C1 C2 C3 1.9(10) 10_556 . . . ?
C1 C1 C2 C4 176.9(4) 10_556 . . . ?
C1 C2 C3 C3 -1.8(10) . . . 10_556 ?
C4 C2 C3 C3 -176.8(4) . . . 10_556 ?
C5 N1 C4 C2 -57.1(9) . . . . ?
N2 N1 C4 C2 115.4(7) . . . . ?
C1 C2 C4 N1 146.2(8) . . . . ?
C3 C2 C4 N1 -38.9(10) . . . . ?
N2 N1 C5 C6 -0.1(9) . . . . ?
C4 N1 C5 C6 173.1(7) . . . . ?
N1 C5 C6 C7 1.1(9) . . . . ?
N1 N2 C7 C6 1.7(8) . . . . ?
Nd1 N2 C7 C6 158.1(5) . . . . ?
N1 N2 C7 C8 179.2(6) . . . . ?
Nd1 N2 C7 C8 -24.4(8) . . . . ?
C5 C6 C7 N2 -1.7(9) . . . . ?
C5 C6 C7 C8 -178.9(7) . . . . ?
C12 N3 C8 C9 0.1(9) . . . . ?
Nd1 N3 C8 C9 -167.0(5) . . . . ?
C12 N3 C8 C7 178.6(6) . . . . ?
Nd1 N3 C8 C7 11.4(7) . . . . ?
N2 C7 C8 N3 9.7(9) . . . . ?
C6 C7 C8 N3 -173.3(7) . . . . ?
N2 C7 C8 C9 -171.8(6) . . . . ?
C6 C7 C8 C9 5.2(11) . . . . ?
N3 C8 C9 C10 1.6(10) . . . . ?
C7 C8 C9 C10 -176.8(6) . . . . ?
C8 C9 C10 C11 -0.8(11) . . . . ?
C9 C10 C11 C12 -1.6(11) . . . . ?
C8 N3 C12 C11 -2.6(9) . . . . ?
Nd1 N3 C12 C11 164.9(5) . . . . ?
C8 N3 C12 C13 -176.4(5) . . . . ?
Nd1 N3 C12 C13 -8.9(7) . . . . ?
C10 C11 C12 N3 3.4(10) . . . . ?
C10 C11 C12 C13 176.1(7) . . . . ?
Nd1 O1 C13 N4 141.2(5) . . . . ?
Nd1 O1 C13 C12 -39.7(7) . . . . ?
C16 N4 C13 O1 5.5(9) . . . . ?
C14 N4 C13 O1 -164.1(6) . . . . ?
C16 N4 C13 C12 -173.6(6) . . . . ?
C14 N4 C13 C12 16.8(10) . . . . ?
N3 C12 C13 O1 30.1(8) . . . . ?
C11 C12 C13 O1 -143.2(7) . . . . ?
N3 C12 C13 N4 -150.7(6) . . . . ?
C11 C12 C13 N4 35.9(10) . . . . ?
C13 N4 C14 C15 -119.5(7) . . . . ?
C16 N4 C14 C15 70.7(7) . . . . ?
C13 N4 C16 C17 76.1(7) . . . . ?
C14 N4 C16 C17 -113.2(6) . . . . ?
